data_4119627
loop_
_publ_author_name
'Julien Lieffrig'
'Olivier Jeannin'
'Marc Fourmigu\'e'

_publ_section_title
;
 Expanded Halogen-Bonded Anion Organic Networks with Star-Shaped
 Iodoethynyl-Substituted Molecules: From Corrugated 2D Hexagonal Lattices
 to Pyrite-Type 2-Fold Interpenetrated Cubic Lattices
;
_journal_name_full 'Journal of the American Chemical Society'
_journal_page_first 6200
_journal_page_last 6210
_journal_paper_doi 10.1021/ja400740v
_journal_volume 135
_journal_year 2013
_chemical_formula_moiety 'C36 H30 N P2, C12 F3 I3, Cl'
_chemical_formula_sum 'C48 H30 Cl F3 I3 N P2'
_chemical_formula_weight 1155.82
_chemical_name_systematic
; 
 ? 
;
_space_group_IT_number 2
_symmetry_cell_setting triclinic
_symmetry_space_group_name_Hall '-P 1'
_symmetry_space_group_name_H-M 'P -1'
_atom_sites_solution_hydrogens geom
_atom_sites_solution_primary direct
_atom_sites_solution_secondary difmap
_audit_creation_method SHELXL-97
_cell_angle_alpha 62.9040(10)
_cell_angle_beta 62.941(2)
_cell_angle_gamma 61.7050(10)
_cell_formula_units_Z 2
_cell_length_a 15.3532(6)
_cell_length_b 15.7529(6)
_cell_length_c 16.7017(6)
_cell_measurement_reflns_used 9969
_cell_measurement_temperature 150(2)
_cell_measurement_theta_max 27.44
_cell_measurement_theta_min 2.44
_cell_volume 3015.6(2)
_computing_cell_refinement 'Bruker SMART, 2006'
_computing_data_collection 'Bruker SMART, 2006'
_computing_data_reduction 'Bruker SAINT, 2006'
_computing_molecular_graphics 'Ortep-3 for Windows (Farrugia, 1997)'
_computing_publication_material 'WinGX publication routines (Farrugia, 1999)'
_computing_structure_refinement 'SHELXL-97 (Sheldrick, 1997)'
_computing_structure_solution 'SIR97 (Altomare et al., 1999)'
_diffrn_ambient_temperature 150(2)
_diffrn_detector 'CCD plate'
_diffrn_measured_fraction_theta_full 0.982
_diffrn_measured_fraction_theta_max 0.982
_diffrn_measurement_device_type 'APEXII, Bruker-AXS'
_diffrn_measurement_method 'CCD rotation images, thin slices'
_diffrn_radiation_monochromator graphite
_diffrn_radiation_source 'fine-focus sealed tube'
_diffrn_radiation_type MoK\a
_diffrn_radiation_wavelength 0.71073
_diffrn_reflns_av_R_equivalents 0.0383
_diffrn_reflns_av_sigmaI/netI 0.0385
_diffrn_reflns_limit_h_max 19
_diffrn_reflns_limit_h_min -19
_diffrn_reflns_limit_k_max 20
_diffrn_reflns_limit_k_min -18
_diffrn_reflns_limit_l_max 21
_diffrn_reflns_limit_l_min -21
_diffrn_reflns_number 45379
_diffrn_reflns_theta_full 27.48
_diffrn_reflns_theta_max 27.48
_diffrn_reflns_theta_min 1.44
_exptl_absorpt_coefficient_mu 1.687
_exptl_absorpt_correction_T_max 0.919
_exptl_absorpt_correction_T_min 0.800
_exptl_absorpt_correction_type multi-scan
_exptl_absorpt_process_details
;
  [Sheldrick, G.M. (2002). SADABS Bruker AXS Inc., Madison, Wisconsin, USA]
;
_exptl_crystal_colour white
_exptl_crystal_density_diffrn 1.273
_exptl_crystal_description stick
_exptl_crystal_F_000 1116
_exptl_crystal_size_max 0.26
_exptl_crystal_size_mid 0.11
_exptl_crystal_size_min 0.05
_platon_squeeze_details
;
4 disordered chloroform molecules
;
_refine_diff_density_max 0.675
_refine_diff_density_min -0.675
_refine_diff_density_rms 0.117
_refine_ls_extinction_method none
_refine_ls_goodness_of_fit_ref 1.115
_refine_ls_hydrogen_treatment constr
_refine_ls_matrix_type full
_refine_ls_number_parameters 523
_refine_ls_number_reflns 13586
_refine_ls_number_restraints 0
_refine_ls_restrained_S_all 1.115
_refine_ls_R_factor_all 0.0365
_refine_ls_R_factor_gt 0.0307
_refine_ls_shift/su_max 0.001
_refine_ls_shift/su_mean 0.000
_refine_ls_structure_factor_coef Fsqd
_refine_ls_weighting_details 'calc w=1/[\s^2^(Fo^2^)+(0.0586P)^2^+0.0000P] where P=(Fo^2^+2Fc^2^)/3'
_refine_ls_weighting_scheme calc
_refine_ls_wR_factor_gt 0.1006
_refine_ls_wR_factor_ref 0.1030
_reflns_number_gt 11477
_reflns_number_total 13586
_reflns_threshold_expression >2sigma(I)
_cod_data_source_file ja400740v_si_001_10.cif
_cod_data_source_block 1-PPNCl
_cod_database_code 4119627

loop_
_symmetry_equiv_pos_as_xyz
'x, y, z'
'-x, -y, -z'

loop_
_atom_site_label
_atom_site_type_symbol
_atom_site_fract_x
_atom_site_fract_y
_atom_site_fract_z
_atom_site_U_iso_or_equiv
_atom_site_adp_type
_atom_site_occupancy
_atom_site_symmetry_multiplicity
_atom_site_calc_flag
_atom_site_refinement_flags
I1 I 0.492711(16) 0.274372(15) 0.737124(15) 0.03009(7) Uani 1 1 d .
I2 I -0.178807(15) 0.922325(15) 0.762960(15) 0.02851(6) Uani 1 1 d .
I3 I 0.487547(16) 0.923120(15) 0.781415(15) 0.02920(7) Uani 1 1 d .
F1 F 0.16621(15) 0.60188(14) 0.76302(15) 0.0358(4) Uani 1 1 d .
F2 F 0.16099(15) 0.88535(13) 0.79454(13) 0.0322(4) Uani 1 1 d .
F3 F 0.46131(14) 0.59868(14) 0.78525(14) 0.0337(4) Uani 1 1 d .
C1 C 0.4163(3) 0.4138(2) 0.7538(2) 0.0299(7) Uani 1 1 d .
C2 C 0.3710(2) 0.4956(2) 0.7640(2) 0.0285(7) Uani 1 1 d .
C3 C 0.3157(2) 0.5956(2) 0.7740(2) 0.0239(6) Uani 1 1 d .
C4 C 0.2141(2) 0.6485(2) 0.7722(2) 0.0252(6) Uani 1 1 d .
C5 C 0.1580(2) 0.7460(2) 0.7796(2) 0.0253(6) Uani 1 1 d .
C6 C 0.2109(2) 0.7910(2) 0.7886(2) 0.0239(6) Uani 1 1 d .
C7 C 0.3133(2) 0.7442(2) 0.7907(2) 0.0238(6) Uani 1 1 d .
C8 C 0.3630(2) 0.6457(2) 0.7840(2) 0.0254(6) Uani 1 1 d .
C9 C 0.0539(3) 0.7980(2) 0.7758(2) 0.0304(7) Uani 1 1 d .
C10 C -0.0331(3) 0.8425(2) 0.7723(2) 0.0322(7) Uani 1 1 d .
C11 C 0.3662(3) 0.7960(2) 0.7947(2) 0.0281(7) Uani 1 1 d .
C12 C 0.4105(3) 0.8405(2) 0.7946(2) 0.0303(7) Uani 1 1 d .
P2 P 0.95555(6) 0.25230(6) 0.69465(5) 0.02186(15) Uani 1 1 d .
P1 P 0.78685(6) 0.44942(6) 0.68136(5) 0.02115(15) Uani 1 1 d .
N1 N 0.9014(2) 0.37070(18) 0.67798(17) 0.0245(5) Uani 1 1 d .
C13 C 0.7470(2) 0.4627(2) 0.5889(2) 0.0242(6) Uani 1 1 d .
C14 C 0.8240(3) 0.4427(2) 0.5072(2) 0.0298(7) Uani 1 1 d .
H14 H 0.8935 0.4231 0.5013 0.036 Uiso 1 1 calc R
C15 C 0.7961(3) 0.4522(3) 0.4339(2) 0.0391(8) Uani 1 1 d .
H15 H 0.8473 0.4377 0.3794 0.047 Uiso 1 1 calc R
C16 C 0.6921(3) 0.4833(3) 0.4424(3) 0.0454(10) Uani 1 1 d .
H16 H 0.6736 0.4889 0.3939 0.055 Uiso 1 1 calc R
C17 C 0.6164(3) 0.5057(3) 0.5224(3) 0.0416(9) Uani 1 1 d .
H17 H 0.5469 0.5283 0.5267 0.050 Uiso 1 1 calc R
C18 C 0.6423(3) 0.4950(2) 0.5965(2) 0.0316(7) Uani 1 1 d .
H18 H 0.5906 0.5092 0.6509 0.038 Uiso 1 1 calc R
C19 C 0.6913(2) 0.4186(2) 0.7931(2) 0.0253(6) Uani 1 1 d .
C20 C 0.6447(3) 0.3509(3) 0.8141(2) 0.0322(7) Uani 1 1 d .
H20 H 0.6551 0.3279 0.7670 0.039 Uiso 1 1 calc R
C21 C 0.5825(3) 0.3175(3) 0.9051(3) 0.0412(8) Uani 1 1 d .
H21 H 0.5499 0.2737 0.9182 0.049 Uiso 1 1 calc R
C22 C 0.5688(3) 0.3485(3) 0.9760(2) 0.0442(9) Uani 1 1 d .
H22 H 0.5289 0.3239 1.0372 0.053 Uiso 1 1 calc R
C23 C 0.6141(3) 0.4161(3) 0.9568(2) 0.0422(9) Uani 1 1 d .
H23 H 0.6039 0.4377 1.0047 0.051 Uiso 1 1 calc R
C24 C 0.6752(3) 0.4518(3) 0.8651(2) 0.0317(7) Uani 1 1 d .
H24 H 0.7052 0.4978 0.8519 0.038 Uiso 1 1 calc R
C25 C 0.7863(2) 0.5702(2) 0.6650(2) 0.0253(6) Uani 1 1 d .
C26 C 0.7100(3) 0.6574(2) 0.6346(2) 0.0324(7) Uani 1 1 d .
H26 H 0.6630 0.6538 0.6166 0.039 Uiso 1 1 calc R
C27 C 0.7023(3) 0.7513(3) 0.6303(3) 0.0387(8) Uani 1 1 d .
H27 H 0.6513 0.8099 0.6087 0.046 Uiso 1 1 calc R
C28 C 0.7705(3) 0.7561(3) 0.6581(3) 0.0409(8) Uani 1 1 d .
H28 H 0.7650 0.8183 0.6562 0.049 Uiso 1 1 calc R
C29 C 0.8480(3) 0.6688(3) 0.6893(3) 0.0430(9) Uani 1 1 d .
H29 H 0.8938 0.6728 0.7083 0.052 Uiso 1 1 calc R
C30 C 0.8569(3) 0.5756(3) 0.6920(2) 0.0344(7) Uani 1 1 d .
H30 H 0.9094 0.5173 0.7116 0.041 Uiso 1 1 calc R
C31 C 1.0913(2) 0.2258(2) 0.6673(2) 0.0244(6) Uani 1 1 d .
C32 C 1.1307(3) 0.3033(2) 0.6309(2) 0.0307(7) Uani 1 1 d .
H32 H 1.0872 0.3704 0.6173 0.037 Uiso 1 1 calc R
C33 C 1.2364(3) 0.2804(3) 0.6147(3) 0.0405(8) Uani 1 1 d .
H33 H 1.2627 0.3324 0.5910 0.049 Uiso 1 1 calc R
C34 C 1.3003(3) 0.1824(3) 0.6336(3) 0.0464(9) Uani 1 1 d .
H34 H 1.3699 0.1676 0.6241 0.056 Uiso 1 1 calc R
C35 C 1.2620(3) 0.1039(3) 0.6671(3) 0.0482(10) Uani 1 1 d .
H35 H 1.3065 0.0370 0.6772 0.058 Uiso 1 1 calc R
C36 C 1.1576(3) 0.1262(2) 0.6852(3) 0.0385(8) Uani 1 1 d .
H36 H 1.1314 0.0739 0.7096 0.046 Uiso 1 1 calc R
C37 C 0.9116(3) 0.1776(2) 0.8147(2) 0.0283(7) Uani 1 1 d .
C38 C 0.8756(3) 0.2190(3) 0.8865(2) 0.0378(8) Uani 1 1 d .
H38 H 0.8726 0.2846 0.8721 0.045 Uiso 1 1 calc R
C39 C 0.8442(4) 0.1615(3) 0.9799(3) 0.0542(11) Uani 1 1 d .
H39 H 0.8193 0.1892 1.0280 0.065 Uiso 1 1 calc R
C40 C 0.8497(4) 0.0639(4) 1.0020(3) 0.0644(13) Uani 1 1 d .
H40 H 0.8286 0.0259 1.0648 0.077 Uiso 1 1 calc R
C41 C 0.8865(4) 0.0228(3) 0.9308(3) 0.0629(13) Uani 1 1 d .
H41 H 0.8908 -0.0433 0.9457 0.075 Uiso 1 1 calc R
C42 C 0.9170(3) 0.0789(3) 0.8374(3) 0.0458(9) Uani 1 1 d .
H42 H 0.9411 0.0507 0.7897 0.055 Uiso 1 1 calc R
C43 C 0.9410(2) 0.2069(2) 0.6213(2) 0.0243(6) Uani 1 1 d .
C44 C 1.0180(3) 0.1931(3) 0.5381(2) 0.0372(8) Uani 1 1 d .
H44 H 1.0809 0.2006 0.5225 0.045 Uiso 1 1 calc R
C45 C 1.0013(3) 0.1682(3) 0.4780(3) 0.0516(11) Uani 1 1 d .
H45 H 1.0533 0.1585 0.4223 0.062 Uiso 1 1 calc R
C46 C 0.9080(3) 0.1578(3) 0.5002(3) 0.0471(10) Uani 1 1 d .
H46 H 0.8975 0.1406 0.4596 0.057 Uiso 1 1 calc R
C47 C 0.8304(3) 0.1726(3) 0.5822(3) 0.0392(8) Uani 1 1 d .
H47 H 0.7671 0.1667 0.5965 0.047 Uiso 1 1 calc R
C48 C 0.8469(3) 0.1963(2) 0.6432(2) 0.0305(7) Uani 1 1 d .
H48 H 0.7949 0.2052 0.6992 0.037 Uiso 1 1 calc R
Cl1 Cl 0.39045(6) 0.94203(5) 0.27254(5) 0.02697(15) Uani 1 1 d .

loop_
_atom_site_aniso_label
_atom_site_aniso_U_11
_atom_site_aniso_U_22
_atom_site_aniso_U_33
_atom_site_aniso_U_23
_atom_site_aniso_U_13
_atom_site_aniso_U_12
I1 0.02745(12) 0.02421(11) 0.04254(13) -0.01574(9) -0.01374(9) -0.00344(9)
I2 0.02125(11) 0.02557(11) 0.03973(12) -0.01316(9) -0.01058(8) -0.00440(8)
I3 0.02811(12) 0.02965(11) 0.03797(12) -0.01359(9) -0.01313(9) -0.00976(9)
F1 0.0293(10) 0.0294(10) 0.0580(13) -0.0172(9) -0.0168(9) -0.0097(8)
F2 0.0341(11) 0.0208(9) 0.0429(11) -0.0134(8) -0.0154(9) -0.0030(8)
F3 0.0248(10) 0.0319(10) 0.0488(11) -0.0165(9) -0.0177(9) -0.0027(8)
C1 0.0247(16) 0.0261(16) 0.0408(18) -0.0126(14) -0.0146(14) -0.0034(13)
C2 0.0259(16) 0.0264(16) 0.0351(17) -0.0083(13) -0.0122(13) -0.0086(13)
C3 0.0240(15) 0.0215(14) 0.0244(14) -0.0052(11) -0.0079(12) -0.0077(12)
C4 0.0264(16) 0.0233(14) 0.0289(15) -0.0069(12) -0.0086(12) -0.0115(13)
C5 0.0222(15) 0.0225(14) 0.0309(16) -0.0077(12) -0.0095(12) -0.0064(12)
C6 0.0270(16) 0.0195(14) 0.0264(15) -0.0085(11) -0.0080(12) -0.0074(12)
C7 0.0234(15) 0.0246(15) 0.0249(14) -0.0083(12) -0.0059(12) -0.0099(12)
C8 0.0207(15) 0.0264(15) 0.0267(15) -0.0071(12) -0.0081(12) -0.0064(12)
C9 0.0295(18) 0.0229(15) 0.0388(18) -0.0096(13) -0.0088(14) -0.0103(14)
C10 0.0257(18) 0.0276(16) 0.0447(19) -0.0140(14) -0.0125(14) -0.0053(14)
C11 0.0303(17) 0.0259(15) 0.0288(16) -0.0083(12) -0.0102(13) -0.0089(14)
C12 0.0296(17) 0.0309(16) 0.0317(16) -0.0094(13) -0.0113(13) -0.0094(14)
P2 0.0231(4) 0.0207(4) 0.0222(4) -0.0059(3) -0.0076(3) -0.0078(3)
P1 0.0193(4) 0.0221(4) 0.0222(4) -0.0067(3) -0.0063(3) -0.0072(3)
N1 0.0239(13) 0.0237(12) 0.0281(13) -0.0087(10) -0.0071(10) -0.0096(11)
C13 0.0289(16) 0.0211(14) 0.0234(14) -0.0052(11) -0.0097(12) -0.0088(13)
C14 0.0326(18) 0.0250(15) 0.0270(16) -0.0065(12) -0.0112(13) -0.0055(13)
C15 0.057(2) 0.0331(18) 0.0227(16) -0.0059(14) -0.0143(16) -0.0129(17)
C16 0.068(3) 0.044(2) 0.037(2) -0.0079(16) -0.030(2) -0.019(2)
C17 0.040(2) 0.046(2) 0.053(2) -0.0146(17) -0.0278(18) -0.0125(17)
C18 0.0284(17) 0.0354(17) 0.0352(17) -0.0129(14) -0.0118(14) -0.0099(14)
C19 0.0186(15) 0.0269(15) 0.0266(15) -0.0061(12) -0.0084(12) -0.0053(12)
C20 0.0291(18) 0.0393(18) 0.0293(16) -0.0069(14) -0.0078(13) -0.0168(15)
C21 0.0315(19) 0.049(2) 0.0380(19) -0.0046(16) -0.0081(15) -0.0204(17)
C22 0.0290(19) 0.059(2) 0.0269(17) -0.0012(16) -0.0044(14) -0.0165(18)
C23 0.035(2) 0.057(2) 0.0288(18) -0.0160(16) -0.0063(15) -0.0116(18)
C24 0.0281(17) 0.0357(17) 0.0280(16) -0.0115(13) -0.0074(13) -0.0076(14)
C25 0.0237(15) 0.0259(15) 0.0246(15) -0.0105(12) -0.0043(12) -0.0074(13)
C26 0.0331(18) 0.0296(16) 0.0386(18) -0.0140(14) -0.0138(15) -0.0075(14)
C27 0.038(2) 0.0253(16) 0.046(2) -0.0136(15) -0.0120(16) -0.0039(15)
C28 0.050(2) 0.0334(18) 0.045(2) -0.0185(16) -0.0075(17) -0.0188(17)
C29 0.048(2) 0.044(2) 0.053(2) -0.0138(17) -0.0201(18) -0.0232(18)
C30 0.0372(19) 0.0325(18) 0.0395(18) -0.0089(14) -0.0154(15) -0.0147(15)
C31 0.0233(15) 0.0237(14) 0.0279(15) -0.0092(12) -0.0114(12) -0.0045(12)
C32 0.0245(16) 0.0229(15) 0.0346(17) -0.0034(13) -0.0089(13) -0.0057(13)
C33 0.0256(18) 0.0388(19) 0.056(2) -0.0129(17) -0.0107(16) -0.0135(16)
C34 0.0257(19) 0.049(2) 0.065(3) -0.0216(19) -0.0215(18) -0.0018(17)
C35 0.038(2) 0.0283(18) 0.082(3) -0.0203(19) -0.035(2) 0.0055(16)
C36 0.037(2) 0.0226(16) 0.059(2) -0.0124(15) -0.0231(17) -0.0047(15)
C37 0.0321(17) 0.0267(15) 0.0227(15) -0.0036(12) -0.0094(13) -0.0103(14)
C38 0.042(2) 0.0353(18) 0.0302(17) -0.0121(14) -0.0133(15) -0.0040(16)
C39 0.065(3) 0.059(3) 0.0260(19) -0.0116(18) -0.0124(19) -0.014(2)
C40 0.078(3) 0.071(3) 0.027(2) 0.004(2) -0.010(2) -0.036(3)
C41 0.093(4) 0.052(3) 0.043(2) 0.008(2) -0.020(2) -0.045(3)
C42 0.069(3) 0.039(2) 0.0316(18) -0.0015(15) -0.0133(18) -0.030(2)
C43 0.0308(17) 0.0210(14) 0.0219(14) -0.0034(11) -0.0091(12) -0.0112(13)
C44 0.0320(19) 0.054(2) 0.0347(18) -0.0216(16) -0.0015(14) -0.0217(17)
C45 0.053(3) 0.078(3) 0.040(2) -0.036(2) 0.0033(19) -0.034(2)
C46 0.060(3) 0.063(3) 0.041(2) -0.0180(18) -0.0164(19) -0.035(2)
C47 0.045(2) 0.046(2) 0.0390(19) -0.0067(16) -0.0143(16) -0.0290(18)
C48 0.0316(18) 0.0327(17) 0.0282(16) -0.0080(13) -0.0053(13) -0.0163(14)
Cl1 0.0255(4) 0.0239(3) 0.0337(4) -0.0096(3) -0.0111(3) -0.0072(3)

loop_
_atom_type_symbol
_atom_type_description
_atom_type_scat_dispersion_real
_atom_type_scat_dispersion_imag
_atom_type_scat_source
C C 0.0033 0.0016 'International Tables Vol C Tables 4.2.6.8 and 6.1.1.4'
H H 0.0000 0.0000 'International Tables Vol C Tables 4.2.6.8 and 6.1.1.4'
N N 0.0061 0.0033 'International Tables Vol C Tables 4.2.6.8 and 6.1.1.4'
F F 0.0171 0.0103 'International Tables Vol C Tables 4.2.6.8 and 6.1.1.4'
P P 0.1023 0.0942 'International Tables Vol C Tables 4.2.6.8 and 6.1.1.4'
Cl Cl 0.1484 0.1585 'International Tables Vol C Tables 4.2.6.8 and 6.1.1.4'
I I -0.4742 1.8119 'International Tables Vol C Tables 4.2.6.8 and 6.1.1.4'

loop_
_geom_angle_atom_site_label_1
_geom_angle_atom_site_label_2
_geom_angle_atom_site_label_3
_geom_angle
C2 C1 I1 179.7(4)
C1 C2 C3 178.4(3)
C4 C3 C8 116.2(3)
C4 C3 C2 122.3(3)
C8 C3 C2 121.5(3)
F1 C4 C3 117.6(3)
F1 C4 C5 117.9(3)
C3 C4 C5 124.5(3)
C6 C5 C4 115.7(3)
C6 C5 C9 121.8(3)
C4 C5 C9 122.4(3)
F2 C6 C5 118.1(3)
F2 C6 C7 117.9(3)
C5 C6 C7 124.0(3)
C6 C7 C8 116.3(3)
C6 C7 C11 121.7(3)
C8 C7 C11 121.9(3)
F3 C8 C3 118.7(3)
F3 C8 C7 117.9(3)
C3 C8 C7 123.3(3)
C10 C9 C5 179.2(3)
C9 C10 I2 177.9(3)
C12 C11 C7 177.6(3)
C11 C12 I3 174.6(3)
N1 P2 C31 106.46(14)
N1 P2 C37 113.68(14)
C31 P2 C37 107.25(14)
N1 P2 C43 114.34(13)
C31 P2 C43 108.03(14)
C37 P2 C43 106.74(14)
N1 P1 C25 107.98(14)
N1 P1 C19 113.37(13)
C25 P1 C19 106.01(14)
N1 P1 C13 111.79(14)
C25 P1 C13 108.26(13)
C19 P1 C13 109.15(14)
P2 N1 P1 135.71(17)
C14 C13 C18 120.2(3)
C14 C13 P1 117.9(2)
C18 C13 P1 121.9(2)
C13 C14 C15 119.5(3)
C13 C14 H14 120.2
C15 C14 H14 120.2
C16 C15 C14 119.9(3)
C16 C15 H15 120.0
C14 C15 H15 120.0
C17 C16 C15 120.1(3)
C17 C16 H16 120.0
C15 C16 H16 120.0
C16 C17 C18 120.9(3)
C16 C17 H17 119.5
C18 C17 H17 119.5
C17 C18 C13 119.3(3)
C17 C18 H18 120.3
C13 C18 H18 120.3
C20 C19 C24 119.0(3)
C20 C19 P1 121.4(2)
C24 C19 P1 118.9(2)
C21 C20 C19 120.2(3)
C21 C20 H20 119.9
C19 C20 H20 119.9
C22 C21 C20 120.5(4)
C22 C21 H21 119.7
C20 C21 H21 119.7
C21 C22 C23 120.3(3)
C21 C22 H22 119.8
C23 C22 H22 119.8
C22 C23 C24 119.7(3)
C22 C23 H23 120.2
C24 C23 H23 120.2
C23 C24 C19 120.3(3)
C23 C24 H24 119.9
C19 C24 H24 119.9
C26 C25 C30 119.7(3)
C26 C25 P1 120.0(2)
C30 C25 P1 120.0(2)
C25 C26 C27 120.8(3)
C25 C26 H26 119.6
C27 C26 H26 119.6
C28 C27 C26 119.4(3)
C28 C27 H27 120.3
C26 C27 H27 120.3
C27 C28 C29 120.6(3)
C27 C28 H28 119.7
C29 C28 H28 119.7
C30 C29 C28 120.1(3)
C30 C29 H29 120.0
C28 C29 H29 120.0
C29 C30 C25 119.4(3)
C29 C30 H30 120.3
C25 C30 H30 120.3
C32 C31 C36 119.4(3)
C32 C31 P2 120.9(2)
C36 C31 P2 119.7(3)
C31 C32 C33 119.9(3)
C31 C32 H32 120.1
C33 C32 H32 120.1
C34 C33 C32 120.1(3)
C34 C33 H33 119.9
C32 C33 H33 119.9
C33 C34 C35 120.4(3)
C33 C34 H34 119.8
C35 C34 H34 119.8
C36 C35 C34 119.5(3)
C36 C35 H35 120.3
C34 C35 H35 120.3
C35 C36 C31 120.7(3)
C35 C36 H36 119.7
C31 C36 H36 119.7
C38 C37 C42 119.7(3)
C38 C37 P2 118.4(2)
C42 C37 P2 121.9(3)
C39 C38 C37 119.3(4)
C39 C38 H38 120.3
C37 C38 H38 120.3
C40 C39 C38 120.8(4)
C40 C39 H39 119.6
C38 C39 H39 119.6
C41 C40 C39 119.6(4)
C41 C40 H40 120.2
C39 C40 H40 120.2
C40 C41 C42 120.6(4)
C40 C41 H41 119.7
C42 C41 H41 119.7
C41 C42 C37 119.9(4)
C41 C42 H42 120.0
C37 C42 H42 120.0
C44 C43 C48 119.5(3)
C44 C43 P2 120.6(2)
C48 C43 P2 119.6(2)
C43 C44 C45 119.8(3)
C43 C44 H44 120.1
C45 C44 H44 120.1
C46 C45 C44 120.5(4)
C46 C45 H45 119.8
C44 C45 H45 119.8
C47 C46 C45 120.2(3)
C47 C46 H46 119.9
C45 C46 H46 119.9
C46 C47 C48 119.8(3)
C46 C47 H47 120.1
C48 C47 H47 120.1
C47 C48 C43 120.3(3)
C47 C48 H48 119.9
C43 C48 H48 119.9

loop_
_geom_bond_atom_site_label_1
_geom_bond_atom_site_label_2
_geom_bond_distance
I1 C1 2.023(3)
I2 C10 2.021(3)
I3 C12 2.025(3)
F1 C4 1.349(3)
F2 C6 1.338(3)
F3 C8 1.335(3)
C1 C2 1.191(4)
C2 C3 1.439(4)
C3 C4 1.385(4)
C3 C8 1.397(4)
C4 C5 1.393(4)
C5 C6 1.393(4)
C5 C9 1.425(4)
C6 C7 1.394(4)
C7 C8 1.399(4)
C7 C11 1.435(4)
C9 C10 1.193(5)
C11 C12 1.186(4)
P2 N1 1.586(3)
P2 C31 1.792(3)
P2 C37 1.798(3)
P2 C43 1.807(3)
P1 N1 1.593(3)
P1 C25 1.792(3)
P1 C19 1.797(3)
P1 C13 1.802(3)
C13 C14 1.389(4)
C13 C18 1.399(4)
C14 C15 1.398(4)
C14 H14 0.9300
C15 C16 1.388(6)
C15 H15 0.9300
C16 C17 1.374(6)
C16 H16 0.9300
C17 C18 1.384(5)
C17 H17 0.9300
C18 H18 0.9300
C19 C20 1.389(4)
C19 C24 1.400(4)
C20 C21 1.388(5)
C20 H20 0.9300
C21 C22 1.375(5)
C21 H21 0.9300
C22 C23 1.381(6)
C22 H22 0.9300
C23 C24 1.396(5)
C23 H23 0.9300
C24 H24 0.9300
C25 C26 1.378(4)
C25 C30 1.396(4)
C26 C27 1.396(5)
C26 H26 0.9300
C27 C28 1.367(5)
C27 H27 0.9300
C28 C29 1.393(5)
C28 H28 0.9300
C29 C30 1.389(5)
C29 H29 0.9300
C30 H30 0.9300
C31 C32 1.384(4)
C31 C36 1.386(4)
C32 C33 1.404(5)
C32 H32 0.9300
C33 C34 1.359(5)
C33 H33 0.9300
C34 C35 1.395(6)
C34 H34 0.9300
C35 C36 1.381(5)
C35 H35 0.9300
C36 H36 0.9300
C37 C38 1.392(4)
C37 C42 1.393(5)
C38 C39 1.388(5)
C38 H38 0.9300
C39 C40 1.378(6)
C39 H39 0.9300
C40 C41 1.377(7)
C40 H40 0.9300
C41 C42 1.380(5)
C41 H41 0.9300
C42 H42 0.9300
C43 C44 1.383(5)
C43 C48 1.393(4)
C44 C45 1.384(5)
C44 H44 0.9300
C45 C46 1.379(5)
C45 H45 0.9300
C46 C47 1.376(6)
C46 H46 0.9300
C47 C48 1.384(5)
C47 H47 0.9300
C48 H48 0.9300

loop_
_geom_torsion_atom_site_label_1
_geom_torsion_atom_site_label_2
_geom_torsion_atom_site_label_3
_geom_torsion_atom_site_label_4
_geom_torsion
I1 C1 C2 C3 -137(54)
C1 C2 C3 C4 54(14)
C1 C2 C3 C8 -124(14)
C8 C3 C4 F1 -179.7(3)
C2 C3 C4 F1 1.8(4)
C8 C3 C4 C5 -0.1(5)
C2 C3 C4 C5 -178.6(3)
F1 C4 C5 C6 -179.8(3)
C3 C4 C5 C6 0.6(5)
F1 C4 C5 C9 -1.4(5)
C3 C4 C5 C9 179.0(3)
C4 C5 C6 F2 179.0(3)
C9 C5 C6 F2 0.6(4)
C4 C5 C6 C7 -0.2(4)
C9 C5 C6 C7 -178.7(3)
F2 C6 C7 C8 -179.8(3)
C5 C6 C7 C8 -0.6(4)
F2 C6 C7 C11 -2.9(4)
C5 C6 C7 C11 176.4(3)
C4 C3 C8 F3 -179.3(3)
C2 C3 C8 F3 -0.8(4)
C4 C3 C8 C7 -0.8(4)
C2 C3 C8 C7 177.8(3)
C6 C7 C8 F3 179.6(3)
C11 C7 C8 F3 2.7(4)
C6 C7 C8 C3 1.1(4)
C11 C7 C8 C3 -175.9(3)
C6 C5 C9 C10 19(29)
C4 C5 C9 C10 -159(100)
C5 C9 C10 I2 28(36)
C6 C7 C11 C12 -80(9)
C8 C7 C11 C12 97(9)
C7 C11 C12 I3 3(11)
C31 P2 N1 P1 175.6(2)
C37 P2 N1 P1 -66.6(3)
C43 P2 N1 P1 56.4(3)
C25 P1 N1 P2 174.2(2)
C19 P1 N1 P2 57.1(3)
C13 P1 N1 P2 -66.8(3)
N1 P1 C13 C14 -26.3(3)
C25 P1 C13 C14 92.5(3)
C19 P1 C13 C14 -152.5(2)
N1 P1 C13 C18 155.7(2)
C25 P1 C13 C18 -85.5(3)
C19 P1 C13 C18 29.4(3)
C18 C13 C14 C15 -1.9(5)
P1 C13 C14 C15 -180.0(2)
C13 C14 C15 C16 1.2(5)
C14 C15 C16 C17 0.6(6)
C15 C16 C17 C18 -1.8(6)
C16 C17 C18 C13 1.2(6)
C14 C13 C18 C17 0.7(5)
P1 C13 C18 C17 178.7(3)
N1 P1 C19 C20 -84.6(3)
C25 P1 C19 C20 157.1(3)
C13 P1 C19 C20 40.7(3)
N1 P1 C19 C24 85.8(3)
C25 P1 C19 C24 -32.5(3)
C13 P1 C19 C24 -148.9(2)
C24 C19 C20 C21 0.4(5)
P1 C19 C20 C21 170.8(3)
C19 C20 C21 C22 -1.9(5)
C20 C21 C22 C23 2.1(6)
C21 C22 C23 C24 -0.9(6)
C22 C23 C24 C19 -0.6(5)
C20 C19 C24 C23 0.8(5)
P1 C19 C24 C23 -169.8(3)
N1 P1 C25 C26 158.9(3)
C19 P1 C25 C26 -79.3(3)
C13 P1 C25 C26 37.7(3)
N1 P1 C25 C30 -27.4(3)
C19 P1 C25 C30 94.4(3)
C13 P1 C25 C30 -148.6(3)
C30 C25 C26 C27 0.0(5)
P1 C25 C26 C27 173.7(3)
C25 C26 C27 C28 -1.0(5)
C26 C27 C28 C29 0.9(6)
C27 C28 C29 C30 0.2(6)
C28 C29 C30 C25 -1.2(6)
C26 C25 C30 C29 1.1(5)
P1 C25 C30 C29 -172.6(3)
N1 P2 C31 C32 -5.1(3)
C37 P2 C31 C32 -127.2(3)
C43 P2 C31 C32 118.1(3)
N1 P2 C31 C36 173.0(3)
C37 P2 C31 C36 51.0(3)
C43 P2 C31 C36 -63.8(3)
C36 C31 C32 C33 -1.5(5)
P2 C31 C32 C33 176.6(3)
C31 C32 C33 C34 0.7(6)
C32 C33 C34 C35 1.5(6)
C33 C34 C35 C36 -3.0(7)
C34 C35 C36 C31 2.2(6)
C32 C31 C36 C35 0.0(5)
P2 C31 C36 C35 -178.2(3)
N1 P2 C37 C38 -27.9(3)
C31 P2 C37 C38 89.5(3)
C43 P2 C37 C38 -155.0(3)
N1 P2 C37 C42 154.9(3)
C31 P2 C37 C42 -87.7(3)
C43 P2 C37 C42 27.9(3)
C42 C37 C38 C39 -0.8(6)
P2 C37 C38 C39 -178.1(3)
C37 C38 C39 C40 0.8(6)
C38 C39 C40 C41 -0.1(7)
C39 C40 C41 C42 -0.6(8)
C40 C41 C42 C37 0.6(7)
C38 C37 C42 C41 0.1(6)
P2 C37 C42 C41 177.3(4)
N1 P2 C43 C44 96.2(3)
C31 P2 C43 C44 -22.1(3)
C37 P2 C43 C44 -137.2(3)
N1 P2 C43 C48 -76.7(3)
C31 P2 C43 C48 165.0(2)
C37 P2 C43 C48 50.0(3)
C48 C43 C44 C45 -0.5(5)
P2 C43 C44 C45 -173.4(3)
C43 C44 C45 C46 0.5(6)
C44 C45 C46 C47 0.4(7)
C45 C46 C47 C48 -1.2(6)
C46 C47 C48 C43 1.1(5)
C44 C43 C48 C47 -0.3(5)
P2 C43 C48 C47 172.7(3)

loop_
_platon_squeeze_void_nr
_platon_squeeze_void_average_x
_platon_squeeze_void_average_y
_platon_squeeze_void_average_z
_platon_squeeze_void_volume
_platon_squeeze_void_count_electrons
_platon_squeeze_void_content
1 0.091 0.409 1.000 704 298 ' '
2 0.500 1.000 0.500 306 124 ' '
